data_7113579
loop_
_publ_author_name
'Caira, Mino R.'
'de Vries, Elise J. C.'
'Nassimbeni, Luigi R.'

_publ_section_title
;
 Crystallization of two forms of a cyclodextrin inclusion complex
 containing a common organic guest
;
_journal_issue 16
_journal_name_full 'Chemical Communications'
_journal_page_first 2058
_journal_paper_doi 10.1039/b305784b
_journal_year 2003
_chemical_formula_moiety 'C42 H70 O35.C8 H8 O3. 7.2 H2O'
_chemical_formula_sum 'C50 H92.4 O45.2'
_chemical_formula_weight 1416.80
_chemical_melting_point 'dehydration onset 20C, decomp. from 194C'
_chemical_name_common
;
bis(beta-cyclodextrin) bis(4-hydroxybenzoic acid methyl
ester) clathrate hydrate (monoclinic form)
;
_chemical_name_systematic
;
bis(beta-cyclodextrin) bis(4-hydroxybenzoic acid methyl ester) clathrate
hydrate (monoclinic form)
;
_space_group_IT_number 5
_symmetry_cell_setting monoclinic
_symmetry_space_group_name_Hall 'C 2y'
_symmetry_space_group_name_H-M 'C 1 2 1'
_atom_sites_solution_hydrogens geom
_atom_sites_solution_primary direct
_atom_sites_solution_secondary difmap
_audit_creation_method SHELXL-97
_cell_angle_alpha 90.00
_cell_angle_beta 110.668(1)
_cell_angle_gamma 90.00
_cell_formula_units_Z 4
_cell_length_a 18.8632(4)
_cell_length_b 24.4542(5)
_cell_length_c 15.5942(5)
_cell_measurement_reflns_used 21970
_cell_measurement_temperature 293(2)
_cell_measurement_theta_max 27.9
_cell_measurement_theta_min 1.0
_cell_volume 6730.4(3)
_computing_cell_refinement 'DENZO-SMN (Otwinowski & Minor, 1997)'
_computing_data_collection 'COLLECT 2000'
_computing_data_reduction 'DENZO-SMN (Otwinowski & Minor, 1997)'
_computing_molecular_graphics 'WebLab Viewer Pro 3.7 (MSI Inc.)'
_computing_publication_material 'Parst (Nardelli, 1995)'
_computing_structure_refinement 'SHELXL-97 (Sheldrick, 1997)'
_computing_structure_solution 'SHELXS-97 (Sheldrick, 1990)'
_diffrn_ambient_temperature 293(2)
_diffrn_measured_fraction_theta_full 0.984
_diffrn_measured_fraction_theta_max 0.984
_diffrn_measurement_device_type 'Nonius Kappa CCD diffractometer'
_diffrn_measurement_method 'phi- and omega-scans of 1.0 deg.'
_diffrn_radiation_monochromator graphite
_diffrn_radiation_source 'fine-focus sealed tube'
_diffrn_radiation_type MoK\a
_diffrn_radiation_wavelength 0.71073
_diffrn_reflns_av_R_equivalents 0.0200
_diffrn_reflns_av_sigmaI/netI 0.0585
_diffrn_reflns_limit_h_max 24
_diffrn_reflns_limit_h_min -22
_diffrn_reflns_limit_k_max 31
_diffrn_reflns_limit_k_min -31
_diffrn_reflns_limit_l_max 20
_diffrn_reflns_limit_l_min -19
_diffrn_reflns_number 21970
_diffrn_reflns_theta_full 27.87
_diffrn_reflns_theta_max 27.87
_diffrn_reflns_theta_min 1.68
_exptl_absorpt_coefficient_mu 0.125
_exptl_absorpt_correction_type none
_exptl_crystal_colour colourless
_exptl_crystal_density_diffrn 1.398
_exptl_crystal_density_method 'not measured'
_exptl_crystal_description prism
_exptl_crystal_F_000 3016
_exptl_crystal_size_max 0.32
_exptl_crystal_size_mid 0.18
_exptl_crystal_size_min 0.10
_refine_diff_density_max 0.835
_refine_diff_density_min -0.830
_refine_diff_density_rms 0.218
_refine_ls_abs_structure_details 'Flack H D (1983), Acta Cryst. A39, 876-881'
_refine_ls_abs_structure_Flack 0.4(14)
_refine_ls_extinction_coef 0.022(2)
_refine_ls_extinction_expression Fc^*^=kFc[1+0.001xFc^2^\l^3^/sin(2\q)]^-1/4^
_refine_ls_extinction_method SHELXL
_refine_ls_goodness_of_fit_ref 1.068
_refine_ls_hydrogen_treatment mixed
_refine_ls_matrix_type full
_refine_ls_number_parameters 761
_refine_ls_number_reflns 14557
_refine_ls_number_restraints 20
_refine_ls_restrained_S_all 1.346
_refine_ls_R_factor_all 0.1290
_refine_ls_R_factor_gt 0.1002
_refine_ls_shift/su_max 0.513
_refine_ls_shift/su_mean 0.016
_refine_ls_structure_factor_coef Fsqd
_refine_ls_weighting_details 'calc w=1/[\s^2^(Fo^2^)+(0.1959P)^2^+2.1929P] where P=(Fo^2^+2Fc^2^)/3'
_refine_ls_weighting_scheme calc
_refine_ls_wR_factor_gt 0.2532
_refine_ls_wR_factor_ref 0.2854
_reflns_number_gt 10463
_reflns_number_total 14557
_reflns_threshold_expression >2sigma(I)
_cod_data_source_file b305784b.txt
_cod_data_source_block MPBCD
_cod_depositor_comments
;
The following automatic conversions were performed:

'_symmetry_cell_setting' value 'Monoclinic' changed to 'monoclinic'
according to
/usr/data/users/saulius/automatic-downloads/retrospective/RSC/lib/dictionaries/cif_core.dic
dictionary named 'cif_core.dic' version 2.4.2 from 2011-04-26.

Automatic conversion script
Id: cif_fix_values 2281 2013-09-26 08:29:07Z andrius 
;
_cod_original_sg_symbol_H-M C2
_cod_original_formula_sum 'C50 H92.40 O45.20'
_cod_database_code 7113579

loop_
_symmetry_equiv_pos_as_xyz
'x, y, z'
'-x, y, -z'
'x+1/2, y+1/2, z'
'-x+1/2, y+1/2, -z'

loop_
_atom_site_label
_atom_site_type_symbol
_atom_site_fract_x
_atom_site_fract_y
_atom_site_fract_z
_atom_site_U_iso_or_equiv
_atom_site_adp_type
_atom_site_occupancy
_atom_site_symmetry_multiplicity
_atom_site_calc_flag
_atom_site_refinement_flags
_atom_site_disorder_assembly
_atom_site_disorder_group
O1A O 0.4147(18) 0.4817(15) 0.0173(11) 0.182(4) Uiso 0.50 1 d PD A -5
H1A H 0.4539 0.4784 0.0003 0.219 Uiso 0.50 1 d P B -5
C2A C 0.4428(5) 0.4982(11) 0.1060(9) 0.182(4) Uiso 0.50 1 d PGD A -5
C3A C 0.5084(4) 0.5233(13) 0.1639(10) 0.182(4) Uiso 0.50 1 d PG A -5
C4A C 0.5190(5) 0.5307(10) 0.2560(9) 0.182(4) Uiso 0.50 1 d PGD A -5
C5A C 0.4641(6) 0.5130(7) 0.2902(8) 0.182(4) Uiso 0.50 1 d PGD A -5
C6A C 0.3986(7) 0.4879(5) 0.2323(8) 0.182(4) Uiso 0.50 1 d PGD A -5
C7A C 0.3879(7) 0.4805(7) 0.1402(8) 0.182(4) Uiso 0.50 1 d PG A -5
H3A H 0.5451 0.5351 0.1410 0.219 Uiso 0.50 1 d PG A -5
H4A H 0.5629 0.5475 0.2948 0.219 Uiso 0.50 1 d PG A -5
H6A H 0.3619 0.4761 0.2552 0.219 Uiso 0.50 1 d PG A -5
H7A H 0.3441 0.4637 0.1015 0.219 Uiso 0.50 1 d PG A -5
C8A C 0.4553(7) 0.5466(7) 0.3643(6) 0.182(4) Uiso 0.50 1 d PGD A -5
O9A O 0.3853(8) 0.5387(8) 0.3800(5) 0.182(4) Uiso 0.50 1 d PGD A -5
O10A O 0.4916(7) 0.5723(8) 0.4103(7) 0.182(4) Uiso 0.50 1 d PGD A -5
C11A C 0.4673(10) 0.6100(9) 0.4773(8) 0.182(4) Uiso 0.50 1 d PGD A -5
H11A H 0.4334 0.5902 0.4996 0.274 Uiso 0.50 1 d PG A -5
H11B H 0.4424 0.6420 0.4451 0.274 Uiso 0.50 1 d PG A -5
H11C H 0.5115 0.6206 0.5280 0.274 Uiso 0.50 1 d PG A -5
O63A O 0.1503(4) 0.5342(4) -0.0535(5) 0.080 Uiso 0.814(11) 1 d PG C 1
H63A H 0.1427 0.5670 -0.0628 0.096 Uiso 0.814(11) 1 calc PR C 1
O66A O 0.7649(5) 0.3529(4) 0.1503(8) 0.080 Uiso 0.606(11) 1 d PD D 3
H66A H 0.8020 0.3727 0.1720 0.096 Uiso 0.606(11) 1 calc PR D 3
O1B O 0.4300(16) 0.5292(12) 0.0269(10) 0.151(3) Uiso 0.50 1 d PD E -6
H1B H 0.4650 0.5152 0.0085 0.181 Uiso 0.50 1 d P F -6
C2B C 0.4463(7) 0.5117(8) 0.1143(9) 0.151(3) Uiso 0.50 1 d PGD E -6
C3B C 0.3855(6) 0.5091(6) 0.1448(8) 0.151(3) Uiso 0.50 1 d PG E -6
C4B C 0.3968(5) 0.4923(5) 0.2339(7) 0.151(3) Uiso 0.50 1 d PG E -6
C5B C 0.4691(5) 0.4781(5) 0.2924(7) 0.151(3) Uiso 0.50 1 d PGD E -6
C6B C 0.5299(5) 0.4806(7) 0.2619(8) 0.151(3) Uiso 0.50 1 d PG E -6
C7B C 0.5185(7) 0.4974(9) 0.1728(9) 0.151(3) Uiso 0.50 1 d PG E -6
H3B H 0.3371 0.5187 0.1057 0.181 Uiso 0.50 1 d PG E -6
H4B H 0.3562 0.4906 0.2543 0.181 Uiso 0.50 1 d PG E -6
H6B H 0.5782 0.4711 0.3010 0.181 Uiso 0.50 1 d PG E -6
H7B H 0.5592 0.4991 0.1524 0.181 Uiso 0.50 1 d PG E -6
C8B C 0.4918(6) 0.4458(5) 0.3839(7) 0.151(3) Uiso 0.50 1 d PGD E -6
O9B O 0.5549(6) 0.4400(6) 0.4383(7) 0.151(3) Uiso 0.50 1 d PGD E -6
O10B O 0.4307(7) 0.4359(7) 0.4052(8) 0.151(3) Uiso 0.50 1 d PGD E -6
C11B C 0.4555(9) 0.4002(8) 0.4831(10) 0.151(3) Uiso 0.50 1 d PGD E -6
H11D H 0.4528 0.3630 0.4627 0.226 Uiso 0.50 1 d PG E -6
H11E H 0.4235 0.4049 0.5186 0.226 Uiso 0.50 1 d PG E -6
H11F H 0.5068 0.4089 0.5201 0.226 Uiso 0.50 1 d PG E -6
O63B O 0.0521(7) 0.5299(13) -0.0370(16) 0.080 Uiso 0.186(11) 1 d PGD C 2
H63B H 0.0253 0.5224 -0.0070 0.096 Uiso 0.186(11) 1 calc PR C 2
O66B O 0.6342(7) 0.3831(7) 0.0564(8) 0.080 Uiso 0.394(11) 1 d PD D 4
H66B H 0.6044 0.4068 0.0593 0.096 Uiso 0.394(11) 1 calc PR D 4
C1G1 C 0.7164(3) 0.6740(2) 0.3155(4) 0.0360(11) Uani 1 1 d . . .
H111 H 0.7701 0.6803 0.3258 0.043 Uiso 1 1 calc R . .
O2G1 O 0.7449(2) 0.68244(17) 0.4776(3) 0.0428(9) Uani 1 1 d . . .
H212 H 0.7338 0.6976 0.5180 0.051 Uiso 1 1 calc R . .
C2G1 C 0.6964(3) 0.7021(2) 0.3896(4) 0.0379(11) Uani 1 1 d . . .
H211 H 0.7047 0.7415 0.3863 0.046 Uiso 1 1 calc R . .
O3G1 O 0.5962(3) 0.7206(2) 0.4453(3) 0.0545(12) Uani 1 1 d . . .
H312 H 0.5514 0.7156 0.4378 0.065 Uiso 1 1 calc R . .
C3G1 C 0.6144(3) 0.6926(2) 0.3758(3) 0.0378(12) Uani 1 1 d . . .
H311 H 0.6054 0.6533 0.3794 0.045 Uiso 1 1 calc R . .
O4G1 O 0.4891(2) 0.69916(16) 0.2636(3) 0.0404(9) Uani 1 1 d . . .
C4G1 C 0.5660(3) 0.7141(2) 0.2811(4) 0.0373(12) Uani 1 1 d . . .
H411 H 0.5704 0.7540 0.2795 0.045 Uiso 1 1 calc R . .
O5G1 O 0.6718(2) 0.69528(18) 0.2279(3) 0.0440(9) Uani 1 1 d . . .
C5G1 C 0.5919(3) 0.6881(3) 0.2071(4) 0.0419(13) Uani 1 1 d . . .
H511 H 0.5800 0.6490 0.2027 0.050 Uiso 1 1 calc R . .
O6G1 O 0.5658(3) 0.7713(3) 0.1140(3) 0.0672(14) Uani 1 1 d . . .
H613 H 0.5439 0.7837 0.0625 0.081 Uiso 1 1 calc R . .
C6G1 C 0.5536(4) 0.7147(4) 0.1136(4) 0.0584(17) Uani 1 1 d . . .
H611 H 0.5726 0.6977 0.0697 0.070 Uiso 1 1 calc R . .
H612 H 0.4996 0.7078 0.0934 0.070 Uiso 1 1 calc R . .
C1G2 C 0.4336(3) 0.7414(2) 0.2348(4) 0.0432(13) Uani 1 1 d . . .
H121 H 0.4586 0.7761 0.2322 0.052 Uiso 1 1 calc R . .
O2G2 O 0.4483(3) 0.7564(2) 0.3922(3) 0.0580(12) Uani 1 1 d . . .
H222 H 0.4715 0.7845 0.3907 0.070 Uiso 1 1 calc R . .
C2G2 C 0.3944(4) 0.7458(3) 0.3042(4) 0.0465(14) Uani 1 1 d . . .
H221 H 0.3589 0.7765 0.2867 0.056 Uiso 1 1 calc R . .
O3G2 O 0.3115(3) 0.7001(2) 0.3679(3) 0.0517(11) Uani 1 1 d . . .
H322 H 0.2743 0.6800 0.3525 0.062 Uiso 1 1 calc R . .
C3G2 C 0.3503(3) 0.6944(2) 0.3044(4) 0.0402(12) Uani 1 1 d . . .
H321 H 0.3851 0.6632 0.3221 0.048 Uiso 1 1 calc R . .
O4G2 O 0.2528(2) 0.63571(16) 0.2077(3) 0.0414(9) Uani 1 1 d . . .
C4G2 C 0.2932(3) 0.6853(2) 0.2081(4) 0.0386(12) Uani 1 1 d . . .
H421 H 0.2576 0.7160 0.1905 0.046 Uiso 1 1 calc R . .
O5G2 O 0.3808(2) 0.7284(2) 0.1454(3) 0.0513(11) Uani 1 1 d . . .
C5G2 C 0.3360(4) 0.6805(3) 0.1408(4) 0.0468(14) Uani 1 1 d . . .
H521 H 0.3693 0.6485 0.1571 0.056 Uiso 1 1 calc R . .
O6G2 O 0.2338(5) 0.7191(4) 0.0177(6) 0.102(2) Uiso 1 1 d . . .
H623 H 0.2576 0.7478 0.0238 0.123 Uiso 1 1 calc R . .
C6G2 C 0.2837(6) 0.6755(5) 0.0414(5) 0.083(3) Uani 1 1 d . . .
H621 H 0.3135 0.6749 0.0019 0.099 Uiso 1 1 calc R . .
H622 H 0.2555 0.6415 0.0329 0.099 Uiso 1 1 calc R . .
C1G3 C 0.1727(3) 0.6366(2) 0.1705(4) 0.0436(13) Uani 1 1 d . . .
H131 H 0.1558 0.6744 0.1544 0.052 Uiso 1 1 calc R . .
O2G3 O 0.1675(3) 0.65050(18) 0.3218(3) 0.0534(11) Uani 1 1 d . . .
H232 H 0.1508 0.6388 0.3601 0.064 Uiso 1 1 calc R . .
C2G3 C 0.1431(3) 0.6166(2) 0.2438(4) 0.0433(13) Uani 1 1 d . . .
H231 H 0.0877 0.6177 0.2184 0.052 Uiso 1 1 calc R . .
O3G3 O 0.1357(3) 0.53439(19) 0.3286(3) 0.0551(12) Uani 1 1 d . . .
H332 H 0.1494 0.5523 0.3761 0.066 Uiso 1 1 calc R . .
C3G3 C 0.1674(4) 0.5571(2) 0.2663(4) 0.0406(12) Uani 1 1 d . . .
H331 H 0.2228 0.5554 0.2939 0.049 Uiso 1 1 calc R . .
O4G3 O 0.1762(2) 0.47009(16) 0.2037(3) 0.0392(8) Uani 1 1 d . . .
C4G3 C 0.1416(3) 0.5227(2) 0.1797(4) 0.0384(12) Uani 1 1 d . . .
H431 H 0.0864 0.5188 0.1576 0.046 Uiso 1 1 calc R . .
O5G3 O 0.1444(3) 0.60371(18) 0.0908(3) 0.0503(10) Uani 1 1 d . . .
C5G3 C 0.1655(4) 0.5470(3) 0.1049(4) 0.0483(14) Uani 1 1 d . C .
H531 H 0.2205 0.5436 0.1222 0.058 Uiso 1 1 calc R . .
C6G3 C 0.1273(5) 0.5186(3) 0.0146(4) 0.075(3) Uani 1 1 d D . .
C1G4 C 0.1303(3) 0.4223(2) 0.1820(4) 0.0374(11) Uani 1 1 d . . .
H141 H 0.0768 0.4326 0.1638 0.045 Uiso 1 1 calc R . .
O2G4 O 0.1380(3) 0.41602(19) 0.3385(3) 0.0552(12) Uani 1 1 d . . .
H242 H 0.1503 0.3967 0.3844 0.066 Uiso 1 1 calc R . .
C2G4 C 0.1523(4) 0.3880(2) 0.2672(4) 0.0436(13) Uani 1 1 d . . .
H241 H 0.1205 0.3551 0.2531 0.052 Uiso 1 1 calc R . .
O3G4 O 0.2527(3) 0.33283(18) 0.3703(3) 0.0499(10) Uani 1 1 d . . .
H342 H 0.2971 0.3235 0.3843 0.060 Uiso 1 1 calc R . .
C3G4 C 0.2336(4) 0.3699(2) 0.2952(4) 0.0391(12) Uani 1 1 d . . .
H341 H 0.2672 0.4018 0.3116 0.047 Uiso 1 1 calc R . .
O4G4 O 0.3225(2) 0.32596(15) 0.2379(3) 0.0380(8) Uani 1 1 d . . .
C4G4 C 0.2439(3) 0.3395(2) 0.2139(4) 0.0364(11) Uani 1 1 d . . .
H441 H 0.2137 0.3059 0.2016 0.044 Uiso 1 1 calc R . .
O5G4 O 0.1420(2) 0.39349(17) 0.1095(3) 0.0427(9) Uani 1 1 d . . .
C5G4 C 0.2191(3) 0.3753(3) 0.1290(4) 0.0411(12) Uani 1 1 d . . .
H541 H 0.2525 0.4072 0.1399 0.049 Uiso 1 1 calc R . .
O6G4 O 0.1727(3) 0.2993(3) 0.0286(4) 0.0727(15) Uani 1 1 d . . .
H643 H 0.1736 0.2834 -0.0173 0.087 Uiso 1 1 calc R . .
C6G4 C 0.2205(4) 0.3456(3) 0.0454(4) 0.0553(17) Uani 1 1 d . . .
H641 H 0.2035 0.3699 -0.0071 0.066 Uiso 1 1 calc R . .
H642 H 0.2719 0.3342 0.0543 0.066 Uiso 1 1 calc R . .
C1G5 C 0.3410(3) 0.2717(2) 0.2255(4) 0.0406(12) Uani 1 1 d . . .
H151 H 0.2952 0.2492 0.2094 0.049 Uiso 1 1 calc R . .
O2G5 O 0.3666(2) 0.25394(19) 0.3865(3) 0.0463(10) Uani 1 1 d . . .
H252 H 0.4008 0.2528 0.4366 0.056 Uiso 1 1 calc R . .
C2G5 C 0.3980(3) 0.2513(2) 0.3155(4) 0.0372(11) Uani 1 1 d . . .
H251 H 0.4095 0.2130 0.3075 0.045 Uiso 1 1 calc R . .
O3G5 O 0.5254(3) 0.2626(2) 0.4229(3) 0.0533(11) Uani 1 1 d . . .
H352 H 0.5668 0.2592 0.4172 0.064 Uiso 1 1 calc R . .
C3G5 C 0.4721(3) 0.2844(3) 0.3400(3) 0.0397(12) Uani 1 1 d . . .
H351 H 0.4623 0.3229 0.3489 0.048 Uiso 1 1 calc R . .
O4G5 O 0.5665(2) 0.31338(16) 0.2814(3) 0.0377(8) Uani 1 1 d . . .
C4G5 C 0.5018(3) 0.2790(2) 0.2613(3) 0.0331(10) Uani 1 1 d . . .
H451 H 0.5159 0.2410 0.2558 0.040 Uiso 1 1 calc R . .
O5G5 O 0.3717(2) 0.26743(18) 0.1552(2) 0.0424(9) Uani 1 1 d . . .
C5G5 C 0.4413(3) 0.2977(3) 0.1713(4) 0.0393(12) Uani 1 1 d . . .
H551 H 0.4311 0.3366 0.1767 0.047 Uiso 1 1 calc R . .
O6G5 O 0.4892(4) 0.2367(3) 0.0835(4) 0.0780(17) Uani 1 1 d . . .
H653 H 0.4676 0.2152 0.1064 0.094 Uiso 1 1 calc R . .
C6G5 C 0.4637(4) 0.2902(3) 0.0895(4) 0.0530(16) Uani 1 1 d . . .
H651 H 0.4207 0.2982 0.0346 0.064 Uiso 1 1 calc R . .
H652 H 0.5037 0.3159 0.0926 0.064 Uiso 1 1 calc R . .
C1G6 C 0.6352(3) 0.2906(2) 0.2806(4) 0.0372(11) Uani 1 1 d . . .
H161 H 0.6285 0.2511 0.2709 0.045 Uiso 1 1 calc R . .
O2G6 O 0.6773(2) 0.27593(18) 0.4449(3) 0.0481(10) Uani 1 1 d . . .
H262 H 0.6767 0.2993 0.4824 0.058 Uiso 1 1 calc R . .
C2G6 C 0.6962(3) 0.3007(2) 0.3733(4) 0.0394(12) Uani 1 1 d . . .
H261 H 0.7432 0.2840 0.3728 0.047 Uiso 1 1 calc R . .
O3G6 O 0.7687(3) 0.3705(2) 0.4735(3) 0.0537(11) Uani 1 1 d . . .
H362 H 0.7761 0.4035 0.4818 0.064 Uiso 1 1 calc R . .
C3G6 C 0.7095(3) 0.3615(2) 0.3880(4) 0.0369(11) Uani 1 1 d . . .
H361 H 0.6630 0.3792 0.3884 0.044 Uiso 1 1 calc R . .
O4G6 O 0.7385(2) 0.44260(16) 0.3222(3) 0.0411(9) Uani 1 1 d . . .
C4G6 C 0.7313(4) 0.3848(2) 0.3103(4) 0.0389(12) Uani 1 1 d . . .
H461 H 0.7799 0.3692 0.3128 0.047 Uiso 1 1 calc R . .
O5G6 O 0.6552(3) 0.31303(17) 0.2098(3) 0.0453(10) Uani 1 1 d . . .
C5G6 C 0.6709(4) 0.3716(3) 0.2181(4) 0.0462(14) Uani 1 1 d . D .
H561 H 0.6244 0.3922 0.2104 0.055 Uiso 1 1 calc R . .
C6G6 C 0.6983(4) 0.3832(3) 0.1381(5) 0.073(2) Uani 1 1 d D . .
C1G7 C 0.8070(3) 0.4680(2) 0.3247(4) 0.0407(12) Uani 1 1 d . . .
H171 H 0.8442 0.4398 0.3258 0.049 Uiso 1 1 calc R . .
O2G7 O 0.8531(3) 0.4688(2) 0.4903(3) 0.0592(12) Uani 1 1 d . . .
H272 H 0.8831 0.4447 0.4896 0.071 Uiso 1 1 calc R . .
C2G7 C 0.8374(4) 0.5024(3) 0.4110(4) 0.0460(13) Uani 1 1 d . . .
H271 H 0.8848 0.5196 0.4125 0.055 Uiso 1 1 calc R . .
O3G7 O 0.8146(3) 0.58108(18) 0.4895(3) 0.0538(11) Uani 1 1 d . . .
H372 H 0.7844 0.6052 0.4894 0.065 Uiso 1 1 calc R . .
C3G7 C 0.7820(4) 0.5468(2) 0.4109(4) 0.0411(13) Uani 1 1 d . . .
H371 H 0.7349 0.5305 0.4122 0.049 Uiso 1 1 calc R . .
O4G7 O 0.7037(2) 0.61690(15) 0.3198(3) 0.0381(8) Uani 1 1 d . . .
C4G7 C 0.7656(3) 0.5806(2) 0.3242(4) 0.0386(12) Uani 1 1 d . . .
H471 H 0.8104 0.6017 0.3268 0.046 Uiso 1 1 calc R . .
O5G7 O 0.7933(3) 0.50168(17) 0.2458(3) 0.0498(10) Uani 1 1 d . . .
C5G7 C 0.7389(4) 0.5444(2) 0.2377(4) 0.0434(13) Uani 1 1 d . . .
H571 H 0.6897 0.5281 0.2308 0.052 Uiso 1 1 calc R . .
O6G7 O 0.7082(5) 0.5450(3) 0.0714(4) 0.097(2) Uani 1 1 d . . .
H673 H 0.7355 0.5180 0.0781 0.117 Uiso 1 1 calc R . .
C6G7 C 0.7325(6) 0.5764(3) 0.1527(5) 0.064(2) Uani 1 1 d . . .
H671 H 0.6970 0.6062 0.1462 0.077 Uiso 1 1 calc R . .
H672 H 0.7814 0.5923 0.1604 0.077 Uiso 1 1 calc R . .
O3W O 0.9966(19) 0.4331(14) 0.542(2) 0.110 Uiso 0.28(2) 1 d P . .
O5W O 0.4319(7) 0.1079(5) 0.2707(9) 0.110 Uiso 0.695(19) 1 d P . .
O6W O 0.3987(6) 0.1525(4) 0.0996(7) 0.110 Uiso 0.870(18) 1 d P . .
O1WA O 0.9109(11) 0.3946(9) 0.2069(14) 0.110 Uiso 0.45(2) 1 d P . .
O2WA O 0.9624(11) 0.5048(8) 0.2209(13) 0.110 Uiso 0.473(19) 1 d P . .
O4WA O 0.4119(11) 0.8446(9) 0.4635(18) 0.110 Uiso 0.47(2) 1 d P . .
O7WA O -0.0370(10) 0.3520(13) 0.0910(13) 0.110 Uiso 0.70(7) 1 d P . .
O8WA O 0.9402(11) 0.6547(8) 0.5924(14) 0.110 Uiso 0.52(2) 1 d P . .
O1WB O 0.9009(12) 0.4350(9) 0.1668(15) 0.110 Uiso 0.45(2) 1 d P . .
O2WB O 0.988(2) 0.4922(15) 0.318(2) 0.110 Uiso 0.26(2) 1 d P . .
O4WB O 0.4068(10) 0.8295(8) 0.5053(16) 0.110 Uiso 0.54(2) 1 d P . .
O7WB O -0.0299(17) 0.371(2) 0.077(2) 0.110 Uiso 0.40(7) 1 d P . .
O8WB O 0.9592(13) 0.6429(9) 0.5523(16) 0.110 Uiso 0.43(2) 1 d P . .
O4WC O 0.444(2) 0.8435(16) 0.593(3) 0.110 Uiso 0.241(18) 1 d P . .

loop_
_atom_site_aniso_label
_atom_site_aniso_U_11
_atom_site_aniso_U_22
_atom_site_aniso_U_33
_atom_site_aniso_U_23
_atom_site_aniso_U_13
_atom_site_aniso_U_12
C1G1 0.036(3) 0.035(3) 0.037(3) 0.005(2) 0.012(2) -0.007(2)
O2G1 0.050(2) 0.047(2) 0.0281(19) -0.0056(16) 0.0097(17) 0.0025(18)
C2G1 0.039(3) 0.037(3) 0.033(3) 0.002(2) 0.007(2) -0.004(2)
O3G1 0.049(2) 0.081(3) 0.037(2) -0.010(2) 0.0187(19) 0.009(2)
C3G1 0.043(3) 0.049(3) 0.023(2) -0.005(2) 0.014(2) -0.002(2)
O4G1 0.038(2) 0.043(2) 0.039(2) 0.0042(16) 0.0129(17) -0.0015(16)
C4G1 0.041(3) 0.040(3) 0.030(3) 0.000(2) 0.012(2) -0.007(2)
O5G1 0.045(2) 0.056(2) 0.034(2) 0.0061(17) 0.0174(17) -0.0031(18)
C5G1 0.043(3) 0.057(3) 0.025(2) -0.004(2) 0.010(2) -0.008(2)
O6G1 0.066(3) 0.082(4) 0.051(3) 0.027(3) 0.018(2) 0.017(3)
C6G1 0.053(4) 0.091(5) 0.029(3) 0.003(3) 0.011(3) 0.003(3)
C1G2 0.036(3) 0.043(3) 0.043(3) 0.004(2) 0.004(2) -0.004(2)
O2G2 0.047(2) 0.072(3) 0.051(3) -0.019(2) 0.012(2) -0.004(2)
C2G2 0.042(3) 0.046(3) 0.045(3) -0.001(3) 0.009(3) 0.000(2)
O3G2 0.048(2) 0.072(3) 0.040(2) -0.004(2) 0.021(2) -0.007(2)
C3G2 0.042(3) 0.050(3) 0.029(3) 0.006(2) 0.014(2) 0.009(2)
O4G2 0.041(2) 0.0360(19) 0.047(2) 0.0117(16) 0.0145(17) -0.0014(16)
C4G2 0.042(3) 0.040(3) 0.032(3) 0.008(2) 0.011(2) -0.003(2)
O5G2 0.047(2) 0.066(3) 0.036(2) 0.0176(19) 0.0085(18) -0.013(2)
C5G2 0.052(3) 0.057(3) 0.035(3) 0.000(3) 0.019(3) -0.014(3)
C6G2 0.089(6) 0.118(7) 0.047(4) -0.014(4) 0.031(4) -0.059(6)
C1G3 0.042(3) 0.039(3) 0.047(3) 0.005(2) 0.012(3) -0.004(2)
O2G3 0.067(3) 0.043(2) 0.062(3) -0.006(2) 0.037(2) -0.005(2)
C2G3 0.039(3) 0.041(3) 0.053(3) 0.002(2) 0.020(3) -0.002(2)
O3G3 0.089(3) 0.043(2) 0.046(2) -0.0019(18) 0.039(2) -0.014(2)
C3G3 0.052(3) 0.033(3) 0.038(3) 0.004(2) 0.018(3) -0.008(2)
O4G3 0.040(2) 0.0342(18) 0.042(2) 0.0006(16) 0.0122(17) -0.0029(16)
C4G3 0.036(3) 0.040(3) 0.037(3) 0.003(2) 0.011(2) -0.002(2)
O5G3 0.059(3) 0.046(2) 0.040(2) 0.0116(18) 0.0106(19) -0.0031(19)
C5G3 0.055(4) 0.050(3) 0.038(3) 0.009(3) 0.015(3) -0.002(3)
C6G3 0.138(8) 0.057(4) 0.037(3) 0.000(3) 0.038(4) -0.013(5)
C1G4 0.042(3) 0.035(3) 0.035(3) -0.001(2) 0.012(2) -0.002(2)
O2G4 0.082(3) 0.047(2) 0.049(3) 0.0013(19) 0.039(2) 0.012(2)
C2G4 0.055(3) 0.037(3) 0.049(3) -0.004(2) 0.032(3) -0.006(2)
O3G4 0.068(3) 0.049(2) 0.041(2) 0.0129(19) 0.029(2) 0.018(2)
C3G4 0.055(3) 0.040(3) 0.026(3) 0.001(2) 0.020(2) 0.000(2)
O4G4 0.0370(19) 0.0393(19) 0.040(2) -0.0034(16) 0.0169(16) -0.0006(15)
C4G4 0.042(3) 0.041(3) 0.029(2) -0.003(2) 0.017(2) -0.001(2)
O5G4 0.045(2) 0.045(2) 0.035(2) -0.0041(16) 0.0119(17) 0.0010(17)
C5G4 0.043(3) 0.048(3) 0.035(3) 0.001(2) 0.017(2) 0.003(2)
O6G4 0.080(4) 0.084(4) 0.052(3) -0.024(3) 0.021(3) 0.005(3)
C6G4 0.063(4) 0.076(5) 0.032(3) 0.006(3) 0.024(3) 0.011(3)
C1G5 0.044(3) 0.042(3) 0.039(3) -0.006(2) 0.018(2) -0.002(2)
O2G5 0.049(2) 0.065(3) 0.0318(19) 0.0056(19) 0.0231(18) 0.001(2)
C2G5 0.041(3) 0.040(3) 0.035(3) 0.000(2) 0.018(2) -0.003(2)
O3G5 0.043(2) 0.086(3) 0.0267(19) 0.010(2) 0.0074(17) -0.006(2)
C3G5 0.043(3) 0.054(3) 0.022(2) -0.001(2) 0.011(2) -0.001(2)
O4G5 0.0354(19) 0.039(2) 0.040(2) -0.0040(15) 0.0162(16) 0.0003(15)
C4G5 0.041(3) 0.036(2) 0.025(2) -0.0019(19) 0.014(2) -0.003(2)
O5G5 0.043(2) 0.060(2) 0.0258(18) -0.0088(17) 0.0136(16) -0.0033(18)
C5G5 0.038(3) 0.051(3) 0.027(2) 0.007(2) 0.010(2) -0.003(2)
O6G5 0.114(5) 0.078(4) 0.062(3) -0.001(3) 0.056(3) 0.011(3)
C6G5 0.054(4) 0.078(5) 0.027(3) 0.008(3) 0.014(3) -0.005(3)
C1G6 0.042(3) 0.033(2) 0.042(3) -0.003(2) 0.022(2) 0.000(2)
O2G6 0.052(2) 0.046(2) 0.044(2) 0.0126(18) 0.0141(19) 0.0072(19)
C2G6 0.038(3) 0.040(3) 0.040(3) 0.006(2) 0.015(2) 0.005(2)
O3G6 0.060(3) 0.054(2) 0.035(2) 0.0000(18) 0.0019(19) -0.016(2)
C3G6 0.045(3) 0.037(3) 0.029(3) 0.002(2) 0.013(2) 0.000(2)
O4G6 0.047(2) 0.039(2) 0.044(2) -0.0024(16) 0.0243(19) 0.0001(16)
C4G6 0.051(3) 0.035(3) 0.036(3) -0.001(2) 0.022(3) 0.001(2)
O5G6 0.058(2) 0.048(2) 0.039(2) -0.0112(17) 0.0281(19) -0.0113(19)
C5G6 0.054(3) 0.052(3) 0.032(3) 0.003(2) 0.015(3) -0.006(3)
C6G6 0.097(6) 0.084(6) 0.038(4) -0.005(3) 0.026(4) -0.037(5)
C1G7 0.047(3) 0.035(3) 0.047(3) -0.001(2) 0.026(3) -0.004(2)
O2G7 0.064(3) 0.049(2) 0.055(3) 0.004(2) 0.009(2) 0.004(2)
C2G7 0.045(3) 0.047(3) 0.048(3) 0.000(3) 0.019(3) -0.003(3)
O3G7 0.070(3) 0.045(2) 0.038(2) -0.0029(18) 0.009(2) 0.006(2)
C3G7 0.053(3) 0.044(3) 0.030(3) -0.004(2) 0.018(2) -0.004(2)
O4G7 0.039(2) 0.0358(19) 0.042(2) -0.0045(16) 0.0181(17) -0.0065(15)
C4G7 0.047(3) 0.036(3) 0.037(3) -0.002(2) 0.021(2) -0.004(2)
O5G7 0.067(3) 0.042(2) 0.054(2) -0.0016(19) 0.038(2) -0.0007(19)
C5G7 0.056(3) 0.046(3) 0.036(3) -0.004(2) 0.027(3) -0.001(3)
O6G7 0.126(6) 0.109(5) 0.057(3) -0.008(3) 0.033(4) 0.005(4)
C6G7 0.110(6) 0.054(4) 0.041(3) 0.001(3) 0.041(4) 0.001(4)

loop_
_atom_type_symbol
_atom_type_description
_atom_type_scat_dispersion_real
_atom_type_scat_dispersion_imag
_atom_type_scat_source
C C 0.0033 0.0016 'International Tables Vol C Tables 4.2.6.8 and 6.1.1.4'
O O 0.0106 0.0060 'International Tables Vol C Tables 4.2.6.8 and 6.1.1.4'
H H 0.0000 0.0000 'International Tables Vol C Tables 4.2.6.8 and 6.1.1.4'

loop_
_geom_angle_atom_site_label_1
_geom_angle_atom_site_label_2
_geom_angle_atom_site_label_3
_geom_angle
O1A C2A C3A 137.1(18)
O1A C2A C7A 102.8(18)
C3A C2A C7A 120.0
C2A C3A C4A 120.0
C5A C4A C3A 120.0
C6A C5A C4A 120.0
C6A C5A C8A 115.8
C4A C5A C8A 115.6
C5A C6A C7A 120.0
C6A C7A C2A 120.0
O10A C8A O9A 113.1
O10A C8A C5A 131.7
O9A C8A C5A 115.0
C8A O10A C11A 123.3
O1B C2B C3B 115.9(14)
O1B C2B C7B 124.1(14)
C3B C2B C7B 120.0
C4B C3B C2B 120.0
C5B C4B C3B 120.0
C4B C5B C6B 120.0
C4B C5B C8B 128.3
C6B C5B C8B 110.1
C5B C6B C7B 120.0
C6B C7B C2B 120.0
O9B C8B O10B 122.2
O9B C8B C5B 126.4
O10B C8B C5B 109.8
C8B O10B C11B 105.7
O4G7 C1G1 O5G1 110.5(4)
O4G7 C1G1 C2G1 108.6(4)
O5G1 C1G1 C2G1 110.3(5)
O2G1 C2G1 C1G1 109.5(4)
O2G1 C2G1 C3G1 111.2(4)
C1G1 C2G1 C3G1 110.2(4)
O3G1 C3G1 C2G1 109.3(5)
O3G1 C3G1 C4G1 110.3(5)
C2G1 C3G1 C4G1 108.6(4)
C1G2 O4G1 C4G1 117.3(4)
O4G1 C4G1 C3G1 108.4(4)
O4G1 C4G1 C5G1 108.8(4)
C3G1 C4G1 C5G1 110.0(5)
C1G1 O5G1 C5G1 113.0(4)
O5G1 C5G1 C6G1 105.6(5)
O5G1 C5G1 C4G1 111.4(4)
C6G1 C5G1 C4G1 111.8(5)
O6G1 C6G1 C5G1 113.2(6)
O4G1 C1G2 O5G2 109.1(5)
O4G1 C1G2 C2G2 108.4(5)
O5G2 C1G2 C2G2 111.4(5)
O2G2 C2G2 C3G2 111.0(5)
O2G2 C2G2 C1G2 110.0(5)
C3G2 C2G2 C1G2 110.5(5)
O3G2 C3G2 C2G2 109.8(5)
O3G2 C3G2 C4G2 109.9(5)
C2G2 C3G2 C4G2 108.6(4)
C1G3 O4G2 C4G2 118.6(4)
O4G2 C4G2 C3G2 108.6(4)
O4G2 C4G2 C5G2 109.9(5)
C3G2 C4G2 C5G2 108.9(5)
C1G2 O5G2 C5G2 115.1(4)
O5G2 C5G2 C6G2 106.0(5)
O5G2 C5G2 C4G2 110.4(5)
C6G2 C5G2 C4G2 113.2(6)
O6G2 C6G2 C5G2 110.2(8)
O4G2 C1G3 O5G3 111.6(5)
O4G2 C1G3 C2G3 107.9(5)
O5G3 C1G3 C2G3 110.6(5)
O2G3 C2G3 C1G3 111.4(5)
O2G3 C2G3 C3G3 112.4(5)
C1G3 C2G3 C3G3 108.7(5)
O3G3 C3G3 C4G3 108.1(4)
O3G3 C3G3 C2G3 111.3(5)
C4G3 C3G3 C2G3 110.3(5)
C1G4 O4G3 C4G3 119.6(4)
O4G3 C4G3 C5G3 108.8(5)
O4G3 C4G3 C3G3 107.0(4)
C5G3 C4G3 C3G3 112.3(5)
C1G3 O5G3 C5G3 114.6(5)
O5G3 C5G3 C6G3 106.6(5)
O5G3 C5G3 C4G3 110.8(5)
C6G3 C5G3 C4G3 111.5(6)
O63A C6G3 O63B 92.0(13)
O63A C6G3 C5G3 115.4(7)
O63B C6G3 C5G3 120.2(14)
O5G4 C1G4 O4G3 110.3(4)
O5G4 C1G4 C2G4 111.0(5)
O4G3 C1G4 C2G4 107.1(5)
O2G4 C2G4 C1G4 110.9(5)
O2G4 C2G4 C3G4 111.9(5)
C1G4 C2G4 C3G4 110.8(5)
O3G4 C3G4 C2G4 111.1(5)
O3G4 C3G4 C4G4 107.5(5)
C2G4 C3G4 C4G4 108.3(5)
C1G5 O4G4 C4G4 117.9(4)
O4G4 C4G4 C5G4 109.4(4)
O4G4 C4G4 C3G4 108.4(4)
C5G4 C4G4 C3G4 110.5(5)
C1G4 O5G4 C5G4 114.5(4)
O5G4 C5G4 C6G4 106.9(5)
O5G4 C5G4 C4G4 109.8(4)
C6G4 C5G4 C4G4 112.7(5)
O6G4 C6G4 C5G4 110.0(5)
O4G4 C1G5 O5G5 111.6(5)
O4G4 C1G5 C2G5 108.2(4)
O5G5 C1G5 C2G5 110.0(4)
O2G5 C2G5 C1G5 110.4(4)
O2G5 C2G5 C3G5 111.9(4)
C1G5 C2G5 C3G5 110.0(4)
O3G5 C3G5 C4G5 110.8(5)
O3G5 C3G5 C2G5 108.4(5)
C4G5 C3G5 C2G5 108.3(4)
C1G6 O4G5 C4G5 118.9(4)
O4G5 C4G5 C3G5 107.6(4)
O4G5 C4G5 C5G5 109.2(4)
C3G5 C4G5 C5G5 110.2(4)
C1G5 O5G5 C5G5 114.9(4)
O5G5 C5G5 C6G5 107.6(5)
O5G5 C5G5 C4G5 110.1(4)
C6G5 C5G5 C4G5 113.8(5)
O6G5 C6G5 C5G5 112.1(5)
O5G6 C1G6 O4G5 110.8(5)
O5G6 C1G6 C2G6 111.4(4)
O4G5 C1G6 C2G6 108.5(4)
O2G6 C2G6 C3G6 112.0(5)
O2G6 C2G6 C1G6 111.3(5)
C3G6 C2G6 C1G6 109.5(4)
O3G6 C3G6 C2G6 109.2(5)
O3G6 C3G6 C4G6 110.2(5)
C2G6 C3G6 C4G6 109.0(4)
C1G7 O4G6 C4G6 118.8(4)
O4G6 C4G6 C5G6 109.8(5)
O4G6 C4G6 C3G6 107.9(4)
C5G6 C4G6 C3G6 110.5(5)
C1G6 O5G6 C5G6 114.6(4)
O5G6 C5G6 C4G6 110.6(5)
O5G6 C5G6 C6G6 103.0(5)
C4G6 C5G6 C6G6 111.9(5)
O66A C6G6 O66B 123.9(10)
O66A C6G6 C5G6 109.4(7)
O66B C6G6 C5G6 107.9(9)
O4G6 C1G7 O5G7 110.0(5)
O4G6 C1G7 C2G7 108.9(4)
O5G7 C1G7 C2G7 110.0(5)
O2G7 C2G7 C3G7 110.3(5)
O2G7 C2G7 C1G7 110.4(5)
C3G7 C2G7 C1G7 110.7(5)
O3G7 C3G7 C2G7 109.5(5)
O3G7 C3G7 C4G7 109.6(5)
C2G7 C3G7 C4G7 108.4(5)
C1G1 O4G7 C4G7 117.2(4)
O4G7 C4G7 C3G7 106.4(4)
O4G7 C4G7 C5G7 107.6(5)
C3G7 C4G7 C5G7 111.5(5)
C1G7 O5G7 C5G7 113.6(4)
O5G7 C5G7 C6G7 106.7(5)
O5G7 C5G7 C4G7 109.8(5)
C6G7 C5G7 C4G7 111.8(5)
O6G7 C6G7 C5G7 114.1(7)
O4WA O4WB O4WC 124(3)

loop_
_geom_bond_atom_site_label_1
_geom_bond_atom_site_label_2
_geom_bond_distance
_geom_bond_site_symmetry_2
O1A C2A 1.356(6) .
C2A C3A 1.3900 .
C2A C7A 1.3900 .
C3A C4A 1.3900 .
C4A C5A 1.3900 .
C5A C6A 1.3900 .
C5A C8A 1.4741 .
C6A C7A 1.3900 .
C8A O10A 1.0148 .
C8A O9A 1.4391 .
O10A C11A 1.5768 .
O63A C6G3 1.337(11) .
O66A C6G6 1.414(6) .
O1B C2B 1.356(6) .
C2B C3B 1.3900 .
C2B C7B 1.3900 .
C3B C4B 1.3900 .
C4B C5B 1.3900 .
C5B C6B 1.3900 .
C5B C8B 1.5530 .
C6B C7B 1.3900 .
C8B O9B 1.2003 .
C8B O10B 1.3291 .
O10B C11B 1.4336 .
O63B C6G3 1.390(6) .
O66B C6G6 1.414(6) .
C1G1 O4G7 1.423(6) .
C1G1 O5G1 1.426(7) .
C1G1 C2G1 1.502(8) .
O2G1 C2G1 1.436(7) .
C2G1 C3G1 1.503(8) .
O3G1 C3G1 1.422(7) .
C3G1 C4G1 1.531(8) .
O4G1 C1G2 1.425(7) .
O4G1 C4G1 1.426(7) .
C4G1 C5G1 1.540(8) .
O5G1 C5G1 1.436(7) .
C5G1 C6G1 1.526(9) .
O6G1 C6G1 1.404(11) .
C1G2 O5G2 1.434(7) .
C1G2 C2G2 1.514(9) .
O2G2 C2G2 1.414(8) .
C2G2 C3G2 1.508(9) .
O3G2 C3G2 1.431(7) .
C3G2 C4G2 1.524(8) .
O4G2 C1G3 1.414(7) .
O4G2 C4G2 1.430(7) .
C4G2 C5G2 1.538(8) .
O5G2 C5G2 1.432(8) .
C5G2 C6G2 1.520(10) .
O6G2 C6G2 1.384(15) .
C1G3 O5G3 1.417(8) .
C1G3 C2G3 1.519(9) .
O2G3 C2G3 1.408(8) .
C2G3 C3G3 1.530(8) .
O3G3 C3G3 1.421(7) .
C3G3 C4G3 1.517(8) .
O4G3 C1G4 1.423(7) .
O4G3 C4G3 1.431(7) .
C4G3 C5G3 1.512(8) .
O5G3 C5G3 1.439(8) .
C5G3 C6G3 1.506(10) .
C1G4 O5G4 1.413(7) .
C1G4 C2G4 1.501(8) .
O2G4 C2G4 1.410(7) .
C2G4 C3G4 1.507(9) .
O3G4 C3G4 1.423(7) .
C3G4 C4G4 1.540(7) .
O4G4 C1G5 1.403(7) .
O4G4 C4G4 1.433(7) .
C4G4 C5G4 1.517(8) .
O5G4 C5G4 1.446(7) .
C5G4 C6G4 1.501(8) .
O6G4 C6G4 1.413(10) .
C1G5 O5G5 1.413(7) .
C1G5 C2G5 1.519(8) .
O2G5 C2G5 1.430(6) .
C2G5 C3G5 1.541(8) .
O3G5 C3G5 1.431(7) .
C3G5 C4G5 1.524(7) .
O4G5 C1G6 1.414(7) .
O4G5 C4G5 1.423(6) .
C4G5 C5G5 1.532(7) .
O5G5 C5G5 1.449(7) .
C5G5 C6G5 1.490(8) .
O6G5 C6G5 1.409(10) .
C1G6 O5G6 1.398(7) .
C1G6 C2G6 1.516(8) .
O2G6 C2G6 1.420(7) .
C2G6 C3G6 1.512(8) .
O3G6 C3G6 1.422(7) .
C3G6 C4G6 1.521(7) .
O4G6 C1G7 1.420(7) .
O4G6 C4G6 1.426(7) .
C4G6 C5G6 1.521(9) .
O5G6 C5G6 1.459(8) .
C5G6 C6G6 1.536(9) .
C1G7 O5G7 1.427(7) .
C1G7 C2G7 1.516(9) .
O2G7 C2G7 1.426(8) .
C2G7 C3G7 1.508(9) .
O3G7 C3G7 1.432(7) .
C3G7 C4G7 1.520(8) .
O4G7 C4G7 1.449(7) .
C4G7 C5G7 1.542(8) .
O5G7 C5G7 1.438(8) .
C5G7 C6G7 1.506(9) .
O6G7 C6G7 1.413(10) .
O3W O3W 1.35(6) 2_756
O1WA O1WB 1.15(3) .
O2WA O2WB 1.45(4) .
O4WA O4WB 0.79(2) .
O7WA O7WB 0.54(4) .
O8WA O8WB 0.87(2) .
O4WB O4WC 1.34(4) .

loop_
_geom_torsion_atom_site_label_1
_geom_torsion_atom_site_label_2
_geom_torsion_atom_site_label_3
_geom_torsion_atom_site_label_4
_geom_torsion
O1A C2A C3A C4A -176(3)
C7A C2A C3A C4A 0.0
C2A C3A C4A C5A 0.0
C3A C4A C5A C6A 0.0
C3A C4A C5A C8A -146.4
C4A C5A C6A C7A 0.0
C8A C5A C6A C7A 146.4
C5A C6A C7A C2A 0.0
O1A C2A C7A C6A 177(2)
C3A C2A C7A C6A 0.0
C6A C5A C8A O10A -171.9
C4A C5A C8A O10A -24.0
C6A C5A C8A O9A 14.1
C4A C5A C8A O9A 162.0
O9A C8A O10A C11A -13.2
C5A C8A O10A C11A 172.7
O1B C2B C3B C4B -179.2(19)
C7B C2B C3B C4B 0.0
C2B C3B C4B C5B 0.0
C3B C4B C5B C6B 0.0
C3B C4B C5B C8B -164.0
C4B C5B C6B C7B 0.0
C8B C5B C6B C7B 166.7
C5B C6B C7B C2B 0.0
O1B C2B C7B C6B 179(2)
C3B C2B C7B C6B 0.0
C4B C5B C8B O9B -170.1
C6B C5B C8B O9B 24.6
C4B C5B C8B O10B -4.8
C6B C5B C8B O10B -170.1
O9B C8B O10B C11B -21.3
C5B C8B O10B C11B 172.6
O4G7 C1G1 C2G1 O2G1 62.0(5)
O5G1 C1G1 C2G1 O2G1 -176.7(4)
O4G7 C1G1 C2G1 C3G1 -60.5(6)
O5G1 C1G1 C2G1 C3G1 60.7(6)
O2G1 C2G1 C3G1 O3G1 59.9(6)
C1G1 C2G1 C3G1 O3G1 -178.5(5)
O2G1 C2G1 C3G1 C4G1 -179.8(4)
C1G1 C2G1 C3G1 C4G1 -58.2(6)
C1G2 O4G1 C4G1 C3G1 129.0(5)
C1G2 O4G1 C4G1 C5G1 -111.4(5)
O3G1 C3G1 C4G1 O4G1 -67.2(6)
C2G1 C3G1 C4G1 O4G1 173.1(4)
O3G1 C3G1 C4G1 C5G1 173.9(5)
C2G1 C3G1 C4G1 C5G1 54.2(6)
O4G7 C1G1 O5G1 C5G1 60.3(6)
C2G1 C1G1 O5G1 C5G1 -59.8(6)
C1G1 O5G1 C5G1 C6G1 178.1(5)
C1G1 O5G1 C5G1 C4G1 56.5(6)
O4G1 C4G1 C5G1 O5G1 -171.9(4)
C3G1 C4G1 C5G1 O5G1 -53.3(6)
O4G1 C4G1 C5G1 C6G1 70.1(6)
C3G1 C4G1 C5G1 C6G1 -171.2(5)
O5G1 C5G1 C6G1 O6G1 -64.3(7)
C4G1 C5G1 C6G1 O6G1 57.1(7)
C4G1 O4G1 C1G2 O5G2 118.6(5)
C4G1 O4G1 C1G2 C2G2 -120.0(5)
O4G1 C1G2 C2G2 O2G2 57.6(6)
O5G2 C1G2 C2G2 O2G2 177.6(5)
O4G1 C1G2 C2G2 C3G2 -65.3(6)
O5G2 C1G2 C2G2 C3G2 54.7(6)
O2G2 C2G2 C3G2 O3G2 59.7(6)
C1G2 C2G2 C3G2 O3G2 -178.0(5)
O2G2 C2G2 C3G2 C4G2 179.8(5)
C1G2 C2G2 C3G2 C4G2 -57.8(6)
C1G3 O4G2 C4G2 C3G2 129.7(5)
C1G3 O4G2 C4G2 C5G2 -111.3(6)
O3G2 C3G2 C4G2 O4G2 -61.5(6)
C2G2 C3G2 C4G2 O4G2 178.4(5)
O3G2 C3G2 C4G2 C5G2 178.8(5)
C2G2 C3G2 C4G2 C5G2 58.7(6)
O4G1 C1G2 O5G2 C5G2 65.1(6)
C2G2 C1G2 O5G2 C5G2 -54.5(7)
C1G2 O5G2 C5G2 C6G2 178.8(6)
C1G2 O5G2 C5G2 C4G2 55.8(7)
O4G2 C4G2 C5G2 O5G2 -175.9(5)
C3G2 C4G2 C5G2 O5G2 -57.1(6)
O4G2 C4G2 C5G2 C6G2 65.4(8)
C3G2 C4G2 C5G2 C6G2 -175.7(6)
O5G2 C5G2 C6G2 O6G2 -65.2(8)
C4G2 C5G2 C6G2 O6G2 55.9(8)
C4G2 O4G2 C1G3 O5G3 114.9(5)
C4G2 O4G2 C1G3 C2G3 -123.3(5)
O4G2 C1G3 C2G3 O2G3 60.6(6)
O5G3 C1G3 C2G3 O2G3 -177.0(5)
O4G2 C1G3 C2G3 C3G3 -63.8(6)
O5G3 C1G3 C2G3 C3G3 58.6(6)
O2G3 C2G3 C3G3 O3G3 61.5(6)
C1G3 C2G3 C3G3 O3G3 -174.7(5)
O2G3 C2G3 C3G3 C4G3 -178.5(5)
C1G3 C2G3 C3G3 C4G3 -54.6(6)
C1G4 O4G3 C4G3 C5G3 -111.4(5)
C1G4 O4G3 C4G3 C3G3 127.0(5)
O3G3 C3G3 C4G3 O4G3 -66.9(6)
C2G3 C3G3 C4G3 O4G3 171.2(4)
O3G3 C3G3 C4G3 C5G3 173.8(5)
C2G3 C3G3 C4G3 C5G3 51.9(7)
O4G2 C1G3 O5G3 C5G3 59.6(6)
C2G3 C1G3 O5G3 C5G3 -60.6(7)
C1G3 O5G3 C5G3 C6G3 177.2(5)
C1G3 O5G3 C5G3 C4G3 55.7(7)
O4G3 C4G3 C5G3 O5G3 -168.9(5)
C3G3 C4G3 C5G3 O5G3 -50.6(7)
O4G3 C4G3 C5G3 C6G3 72.6(7)
C3G3 C4G3 C5G3 C6G3 -169.2(6)
O5G3 C5G3 C6G3 O63A 64.7(9)
C4G3 C5G3 C6G3 O63A -174.2(7)
O5G3 C5G3 C6G3 O63B -44.1(16)
C4G3 C5G3 C6G3 O63B 77.0(16)
C4G3 O4G3 C1G4 O5G4 108.0(5)
C4G3 O4G3 C1G4 C2G4 -131.1(5)
O5G4 C1G4 C2G4 O2G4 -177.9(5)
O4G3 C1G4 C2G4 O2G4 61.7(6)
O5G4 C1G4 C2G4 C3G4 57.2(6)
O4G3 C1G4 C2G4 C3G4 -63.2(6)
O2G4 C2G4 C3G4 O3G4 61.7(6)
C1G4 C2G4 C3G4 O3G4 -174.0(5)
O2G4 C2G4 C3G4 C4G4 179.6(4)
C1G4 C2G4 C3G4 C4G4 -56.1(6)
C1G5 O4G4 C4G4 C5G4 -110.0(5)
C1G5 O4G4 C4G4 C3G4 129.4(5)
O3G4 C3G4 C4G4 O4G4 -64.2(6)
C2G4 C3G4 C4G4 O4G4 175.6(4)
O3G4 C3G4 C4G4 C5G4 175.9(5)
C2G4 C3G4 C4G4 C5G4 55.7(6)
O4G3 C1G4 O5G4 C5G4 60.4(6)
C2G4 C1G4 O5G4 C5G4 -58.1(6)
C1G4 O5G4 C5G4 C6G4 179.7(5)
C1G4 O5G4 C5G4 C4G4 57.2(6)
O4G4 C4G4 C5G4 O5G4 -174.4(4)
C3G4 C4G4 C5G4 O5G4 -55.1(6)
O4G4 C4G4 C5G4 C6G4 66.5(6)
C3G4 C4G4 C5G4 C6G4 -174.2(5)
O5G4 C5G4 C6G4 O6G4 -62.2(7)
C4G4 C5G4 C6G4 O6G4 58.5(7)
C4G4 O4G4 C1G5 O5G5 112.3(5)
C4G4 O4G4 C1G5 C2G5 -126.5(5)
O4G4 C1G5 C2G5 O2G5 59.7(6)
O5G5 C1G5 C2G5 O2G5 -178.2(4)
O4G4 C1G5 C2G5 C3G5 -64.2(5)
O5G5 C1G5 C2G5 C3G5 57.9(6)
O2G5 C2G5 C3G5 O3G5 59.4(6)
C1G5 C2G5 C3G5 O3G5 -177.5(4)
O2G5 C2G5 C3G5 C4G5 179.6(4)
C1G5 C2G5 C3G5 C4G5 -57.3(6)
C1G6 O4G5 C4G5 C3G5 126.2(5)
C1G6 O4G5 C4G5 C5G5 -114.2(5)
O3G5 C3G5 C4G5 O4G5 -66.1(6)
C2G5 C3G5 C4G5 O4G5 175.2(4)
O3G5 C3G5 C4G5 C5G5 174.9(5)
C2G5 C3G5 C4G5 C5G5 56.2(6)
O4G4 C1G5 O5G5 C5G5 61.2(6)
C2G5 C1G5 O5G5 C5G5 -58.9(6)
C1G5 O5G5 C5G5 C6G5 -178.0(5)
C1G5 O5G5 C5G5 C4G5 57.6(6)
O4G5 C4G5 C5G5 O5G5 -173.3(4)
C3G5 C4G5 C5G5 O5G5 -55.3(6)
O4G5 C4G5 C5G5 C6G5 65.9(6)
C3G5 C4G5 C5G5 C6G5 -176.1(5)
O5G5 C5G5 C6G5 O6G5 -70.8(7)
C4G5 C5G5 C6G5 O6G5 51.4(8)
C4G5 O4G5 C1G6 O5G6 114.1(5)
C4G5 O4G5 C1G6 C2G6 -123.3(5)
O5G6 C1G6 C2G6 O2G6 -177.5(4)
O4G5 C1G6 C2G6 O2G6 60.2(6)
O5G6 C1G6 C2G6 C3G6 58.0(6)
O4G5 C1G6 C2G6 C3G6 -64.2(6)
O2G6 C2G6 C3G6 O3G6 58.2(6)
C1G6 C2G6 C3G6 O3G6 -177.8(4)
O2G6 C2G6 C3G6 C4G6 178.6(4)
C1G6 C2G6 C3G6 C4G6 -57.4(6)
C1G7 O4G6 C4G6 C5G6 -113.4(5)
C1G7 O4G6 C4G6 C3G6 126.1(5)
O3G6 C3G6 C4G6 O4G6 -64.1(6)
C2G6 C3G6 C4G6 O4G6 176.1(5)
O3G6 C3G6 C4G6 C5G6 175.8(5)
C2G6 C3G6 C4G6 C5G6 56.1(6)
O4G5 C1G6 O5G6 C5G6 63.6(6)
C2G6 C1G6 O5G6 C5G6 -57.3(6)
C1G6 O5G6 C5G6 C4G6 54.9(6)
C1G6 O5G6 C5G6 C6G6 174.6(5)
O4G6 C4G6 C5G6 O5G6 -172.2(4)
C3G6 C4G6 C5G6 O5G6 -53.3(6)
O4G6 C4G6 C5G6 C6G6 73.5(7)
C3G6 C4G6 C5G6 C6G6 -167.5(5)
O5G6 C5G6 C6G6 O66A -61.7(8)
C4G6 C5G6 C6G6 O66A 57.1(9)
O5G6 C5G6 C6G6 O66B 75.5(10)
C4G6 C5G6 C6G6 O66B -165.6(9)
C4G6 O4G6 C1G7 O5G7 112.5(5)
C4G6 O4G6 C1G7 C2G7 -126.9(5)
O4G6 C1G7 C2G7 O2G7 60.9(6)
O5G7 C1G7 C2G7 O2G7 -178.5(5)
O4G6 C1G7 C2G7 C3G7 -61.6(6)
O5G7 C1G7 C2G7 C3G7 59.1(6)
O2G7 C2G7 C3G7 O3G7 61.9(6)
C1G7 C2G7 C3G7 O3G7 -175.7(5)
O2G7 C2G7 C3G7 C4G7 -178.7(5)
C1G7 C2G7 C3G7 C4G7 -56.2(6)
O5G1 C1G1 O4G7 C4G7 111.3(5)
C2G1 C1G1 O4G7 C4G7 -127.6(5)
C1G1 O4G7 C4G7 C3G7 122.7(5)
C1G1 O4G7 C4G7 C5G7 -117.6(5)
O3G7 C3G7 C4G7 O4G7 -69.5(6)
C2G7 C3G7 C4G7 O4G7 171.1(4)
O3G7 C3G7 C4G7 C5G7 173.5(5)
C2G7 C3G7 C4G7 C5G7 54.1(6)
O4G6 C1G7 O5G7 C5G7 59.7(6)
C2G7 C1G7 O5G7 C5G7 -60.3(6)
C1G7 O5G7 C5G7 C6G7 178.9(5)
C1G7 O5G7 C5G7 C4G7 57.5(6)
O4G7 C4G7 C5G7 O5G7 -170.6(4)
C3G7 C4G7 C5G7 O5G7 -54.2(6)
O4G7 C4G7 C5G7 C6G7 71.1(7)
C3G7 C4G7 C5G7 C6G7 -172.5(6)
O5G7 C5G7 C6G7 O6G7 59.9(9)
C4G7 C5G7 C6G7 O6G7 179.9(7)
